data_7707776
loop_
_publ_author_name
'Drescher, Regina'
'W\"ust, Leonie'
'Mihm, Cornelius'
'Krummenacher, Ivo'
'Hofmann, Alexander'
'Goettel, James'
'Braunschweig, Holger'

_publ_section_title
;
 Synthesis, structure and insertion reactivity of Lewis acidic
 9-aluminafluorenes.
;
_journal_issue 30
_journal_name_full 'Dalton transactions (Cambridge, England : 2003)'
_journal_page_first 10400
_journal_page_last 10404
_journal_paper_doi 10.1039/d1dt01897c
_journal_volume 50
_journal_year 2021
_chemical_formula_moiety 'C19 H18 Al Br N2'
_chemical_formula_sum 'C19 H18 Al Br N2'
_chemical_formula_weight 381.24
_space_group_crystal_system monoclinic
_space_group_IT_number 14
_space_group_name_Hall '-P 2yn'
_space_group_name_H-M_alt 'P 1 21/n 1'
_atom_sites_solution_hydrogens geom
_atom_sites_solution_primary dual
_atom_sites_solution_secondary difmap
_audit_creation_method SHELXL-2018/3
_audit_update_record
;
2021-06-08 deposited with the CCDC.	2021-06-30 downloaded from the CCDC.
;
_cell_angle_alpha 90
_cell_angle_beta 105.110(2)
_cell_angle_gamma 90
_cell_formula_units_Z 4
_cell_length_a 8.4472(3)
_cell_length_b 14.5331(5)
_cell_length_c 14.8704(6)
_cell_measurement_reflns_used 5999
_cell_measurement_temperature 103(2)
_cell_measurement_theta_max 26.78
_cell_measurement_theta_min 2.80
_cell_volume 1762.44(11)
_computing_cell_refinement 'Saint+ ver. V8.38A (Bruker AXS)'
_computing_data_collection 'APEX2 ver. 2014.9 (Bruker AXS)'
_computing_data_reduction 'Saint+ ver. V8.38A (Bruker AXS)'
_computing_molecular_graphics 'ShelXLe (Huebschle et all, 2011)'
_computing_publication_material 'SHELXL-2018/3 (Sheldrick, 2018)'
_computing_structure_refinement 'SHELXL-2018/3 (Sheldrick, 2018)'
_computing_structure_solution 'SHELXT (Sheldrick, 2014)'
_diffrn_ambient_temperature 103(2)
_diffrn_detector 'CMOS area detector (Photon II)'
_diffrn_detector_area_resol_mean 7.5
_diffrn_measured_fraction_theta_full 0.999
_diffrn_measured_fraction_theta_max 0.999
_diffrn_measurement_device_type 'Bruker D8 Quest'
_diffrn_measurement_method '\f and \w scans'
_diffrn_radiation_monochromator 'multi-layer mirror'
_diffrn_radiation_type MoK\a
_diffrn_radiation_wavelength 0.71073
_diffrn_reflns_av_R_equivalents 0.0462
_diffrn_reflns_av_unetI/netI 0.0403
_diffrn_reflns_Laue_measured_fraction_full 0.999
_diffrn_reflns_Laue_measured_fraction_max 0.999
_diffrn_reflns_limit_h_max 10
_diffrn_reflns_limit_h_min -10
_diffrn_reflns_limit_k_max 18
_diffrn_reflns_limit_k_min -15
_diffrn_reflns_limit_l_max 18
_diffrn_reflns_limit_l_min -15
_diffrn_reflns_number 18017
_diffrn_reflns_point_group_measured_fraction_full 0.999
_diffrn_reflns_point_group_measured_fraction_max 0.999
_diffrn_reflns_theta_full 26.000
_diffrn_reflns_theta_max 26.372
_diffrn_reflns_theta_min 2.530
_diffrn_source 'microfocus sealed tube (Incoatec ImS)'
_exptl_absorpt_coefficient_mu 2.383
_exptl_absorpt_correction_T_max 0.7454
_exptl_absorpt_correction_T_min 0.6656
_exptl_absorpt_correction_type multi-scan
_exptl_absorpt_process_details 'SadAbs 2016/2 (Bruker AXS)'
_exptl_crystal_colour colourless
_exptl_crystal_density_diffrn 1.437
_exptl_crystal_description block
_exptl_crystal_F_000 776
_exptl_crystal_size_max 0.256
_exptl_crystal_size_mid 0.189
_exptl_crystal_size_min 0.117
_refine_diff_density_max 0.396
_refine_diff_density_min -0.499
_refine_diff_density_rms 0.072
_refine_ls_extinction_method none
_refine_ls_goodness_of_fit_ref 1.098
_refine_ls_hydrogen_treatment constr
_refine_ls_matrix_type full
_refine_ls_number_parameters 210
_refine_ls_number_reflns 3600
_refine_ls_number_restraints 0
_refine_ls_restrained_S_all 1.098
_refine_ls_R_factor_all 0.0488
_refine_ls_R_factor_gt 0.0342
_refine_ls_shift/su_max 0.001
_refine_ls_shift/su_mean 0.000
_refine_ls_structure_factor_coef Fsqd
_refine_ls_weighting_details 'w=1/[\s^2^(Fo^2^)+(0.0297P)^2^+1.2415P] where P=(Fo^2^+2Fc^2^)/3'
_refine_ls_weighting_scheme calc
_refine_ls_wR_factor_gt 0.0757
_refine_ls_wR_factor_ref 0.0819
_reflns_Friedel_coverage 0.000
_reflns_number_gt 2934
_reflns_number_total 3600
_reflns_threshold_expression 'I > 2\s(I)'
_cod_data_source_file d1dt01897c2.cif
_cod_data_source_block ReDr003_a
_cod_depositor_comments 'Adding full bibliography for 7707770--7707780.cif.'
_cod_original_cell_volume 1762.43(11)
_cod_original_sg_symbol_H-M 'P 21/n'
_cod_database_code 7707776
_shelx_shelxl_version_number 2018/3
_shelx_space_group_comment
;
The symmetry employed for this shelxl refinement is uniquely defined
by the following loop, which should always be used as a source of
symmetry information in preference to the above space-group names.
They are only intended as comments.
;
_shelx_estimated_absorpt_t_min 0.581
_shelx_estimated_absorpt_t_max 0.768

loop_
_space_group_symop_operation_xyz
'x, y, z'
'-x+1/2, y+1/2, -z+1/2'
'-x, -y, -z'
'x-1/2, -y-1/2, z-1/2'

loop_
_atom_site_label
_atom_site_type_symbol
_atom_site_fract_x
_atom_site_fract_y
_atom_site_fract_z
_atom_site_U_iso_or_equiv
_atom_site_adp_type
_atom_site_occupancy
_atom_site_site_symmetry_order
_atom_site_calc_flag
_atom_site_refinement_flags_posn
_atom_site_refinement_flags_adp
_atom_site_refinement_flags_occupancy
_atom_site_disorder_assembly
_atom_site_disorder_group
C1_1 C 0.2493(4) 0.2128(2) 0.7210(2) 0.0271(7) Uani 1 1 d . . . . .
C2_1 C 0.2746(4) 0.26215(19) 0.8059(2) 0.0268(7) Uani 1 1 d . . . . .
C3_1 C 0.4230(4) 0.32310(19) 0.8335(2) 0.0267(7) Uani 1 1 d . . . . .
C4_1 C 0.5253(4) 0.32671(19) 0.7715(2) 0.0273(7) Uani 1 1 d . . . . .
C5_1 C 0.6694(4) 0.3780(2) 0.7985(2) 0.0328(7) Uani 1 1 d . . . . .
H5_1 H 0.739656 0.380872 0.758076 0.039 Uiso 1 1 calc R U . . .
C6_1 C 0.7135(4) 0.4252(2) 0.8829(2) 0.0364(8) Uani 1 1 d . . . . .
H6_1 H 0.813520 0.458711 0.900020 0.044 Uiso 1 1 calc R U . . .
C7_1 C 0.6102(4) 0.4229(2) 0.9416(2) 0.0363(8) Uani 1 1 d . . . . .
H7_1 H 0.638049 0.456117 0.998655 0.044 Uiso 1 1 calc R U . . .
C8_1 C 0.4655(4) 0.3720(2) 0.9171(2) 0.0338(8) Uani 1 1 d . . . . .
H8_1 H 0.395262 0.370534 0.957601 0.041 Uiso 1 1 calc R U . . .
C9_1 C 0.1631(4) 0.2522(2) 0.8611(2) 0.0351(8) Uani 1 1 d . . . . .
H9_1 H 0.178844 0.286262 0.917282 0.042 Uiso 1 1 calc R U . . .
C10_1 C 0.0308(4) 0.1931(2) 0.8339(3) 0.0381(8) Uani 1 1 d . . . . .
H10_1 H -0.044980 0.187914 0.870929 0.046 Uiso 1 1 calc R U . . .
C11_1 C 0.0079(4) 0.1417(2) 0.7534(3) 0.0366(8) Uani 1 1 d . . . . .
H11_1 H -0.080679 0.099389 0.736399 0.044 Uiso 1 1 calc R U . . .
C12_1 C 0.1161(4) 0.1522(2) 0.6969(2) 0.0310(7) Uani 1 1 d . . . . .
H12_1 H 0.098627 0.117493 0.641029 0.037 Uiso 1 1 calc R U . . .
Al1_2 Al 0.41461(11) 0.25800(6) 0.65996(7) 0.0265(2) Uani 1 1 d . . . . .
Br1_2 Br 0.55740(3) 0.15427(2) 0.58733(2) 0.02602(10) Uani 1 1 d . . . . .
N1_3 N 0.3210(3) 0.34783(16) 0.56409(18) 0.0259(5) Uani 1 1 d . . . . .
C1_3 C 0.2267(4) 0.3248(2) 0.4789(2) 0.0276(7) Uani 1 1 d . . . . .
H1_3 H 0.216014 0.261379 0.463021 0.033 Uiso 1 1 calc R U . . .
N2_3 N 0.0821(3) 0.54612(16) 0.37303(19) 0.0295(6) Uani 1 1 d . . . . .
C3_3 C 0.1601(3) 0.48233(19) 0.4347(2) 0.0258(7) Uani 1 1 d . . . . .
C4_3 C 0.2609(4) 0.5062(2) 0.5227(2) 0.0292(7) Uani 1 1 d . . . . .
H4_3 H 0.276563 0.569161 0.539954 0.035 Uiso 1 1 calc R U . . .
C5_3 C 0.3362(4) 0.4396(2) 0.5833(2) 0.0303(7) Uani 1 1 d . . . . .
H5_3 H 0.403144 0.458169 0.642262 0.036 Uiso 1 1 calc R U . . .
C6_3 C -0.0289(4) 0.5189(2) 0.2843(2) 0.0369(8) Uani 1 1 d . . . . .
H6A_3 H -0.079114 0.573812 0.250458 0.055 Uiso 1 1 calc R U . . .
H6B_3 H -0.114817 0.478801 0.295929 0.055 Uiso 1 1 calc R U . . .
H6C_3 H 0.032709 0.485642 0.247124 0.055 Uiso 1 1 calc R U . . .
C7_3 C 0.1043(4) 0.6442(2) 0.3955(3) 0.0368(8) Uani 1 1 d . . . . .
H7A_3 H 0.047161 0.680711 0.341396 0.055 Uiso 1 1 calc R U . . .
H7B_3 H 0.221459 0.659118 0.411920 0.055 Uiso 1 1 calc R U . . .
H7C_3 H 0.059105 0.658281 0.448323 0.055 Uiso 1 1 calc R U . . .
C2_3 C 0.1459(4) 0.3868(2) 0.4143(2) 0.0284(7) Uani 1 1 d . . . . .
H2_3 H 0.080231 0.366190 0.355797 0.034 Uiso 1 1 calc R U . . .

loop_
_atom_site_aniso_label
_atom_site_aniso_U_11
_atom_site_aniso_U_22
_atom_site_aniso_U_33
_atom_site_aniso_U_23
_atom_site_aniso_U_13
_atom_site_aniso_U_12
C1_1 0.0282(15) 0.0259(15) 0.0256(18) 0.0050(13) 0.0042(14) 0.0041(12)
C2_1 0.0290(16) 0.0249(15) 0.0266(18) 0.0075(13) 0.0072(14) 0.0063(12)
C3_1 0.0304(16) 0.0242(15) 0.0246(18) 0.0042(12) 0.0054(14) 0.0073(12)
C4_1 0.0296(16) 0.0256(15) 0.0256(18) 0.0016(13) 0.0054(14) 0.0032(12)
C5_1 0.0344(17) 0.0346(16) 0.0287(19) 0.0028(14) 0.0073(15) -0.0025(14)
C6_1 0.0399(18) 0.0295(17) 0.035(2) 0.0000(15) 0.0013(16) -0.0056(14)
C7_1 0.046(2) 0.0279(16) 0.030(2) -0.0027(14) 0.0023(17) 0.0029(15)
C8_1 0.0432(19) 0.0299(16) 0.0292(19) 0.0022(14) 0.0109(16) 0.0062(14)
C9_1 0.0395(18) 0.0354(17) 0.033(2) 0.0078(15) 0.0143(16) 0.0072(15)
C10_1 0.0329(18) 0.0412(18) 0.043(2) 0.0120(17) 0.0147(17) 0.0030(15)
C11_1 0.0269(16) 0.0343(18) 0.047(2) 0.0145(16) 0.0063(16) -0.0009(14)
C12_1 0.0279(15) 0.0278(15) 0.0336(19) 0.0064(15) 0.0017(14) 0.0028(13)
Al1_2 0.0277(5) 0.0277(5) 0.0240(5) 0.0017(4) 0.0067(4) 0.0008(4)
Br1_2 0.02728(16) 0.02665(15) 0.02486(17) 0.00225(13) 0.00810(12) 0.00473(12)
N1_3 0.0283(13) 0.0241(12) 0.0257(15) 0.0015(11) 0.0078(11) -0.0008(11)
C1_3 0.0299(16) 0.0254(15) 0.0265(18) -0.0035(13) 0.0055(14) -0.0003(12)
N2_3 0.0320(14) 0.0240(13) 0.0313(16) 0.0010(11) 0.0060(12) 0.0011(11)
C3_3 0.0237(14) 0.0267(15) 0.0287(18) 0.0009(13) 0.0101(14) 0.0019(12)
C4_3 0.0346(17) 0.0233(15) 0.0284(19) -0.0023(13) 0.0059(15) -0.0022(13)
C5_3 0.0350(17) 0.0268(15) 0.0270(18) -0.0035(13) 0.0044(15) -0.0008(13)
C6_3 0.0429(19) 0.0314(17) 0.032(2) 0.0057(15) 0.0020(17) 0.0023(15)
C7_3 0.046(2) 0.0243(16) 0.042(2) 0.0010(15) 0.0151(17) 0.0060(14)
C2_3 0.0280(16) 0.0286(15) 0.0249(18) -0.0007(13) 0.0001(14) -0.0032(13)

loop_
_atom_type_symbol
_atom_type_description
_atom_type_scat_dispersion_real
_atom_type_scat_dispersion_imag
_atom_type_scat_source
C C 0.0033 0.0016 'International Tables Vol C Tables 4.2.6.8 and 6.1.1.4'
H H 0.0000 0.0000 'International Tables Vol C Tables 4.2.6.8 and 6.1.1.4'
N N 0.0061 0.0033 'International Tables Vol C Tables 4.2.6.8 and 6.1.1.4'
Al Al 0.0645 0.0514 'International Tables Vol C Tables 4.2.6.8 and 6.1.1.4'
Br Br -0.2901 2.4595 'International Tables Vol C Tables 4.2.6.8 and 6.1.1.4'

loop_
_exptl_crystal_face_index_h
_exptl_crystal_face_index_k
_exptl_crystal_face_index_l
_exptl_crystal_face_perp_dist
0.00 -1.00 -1.00 0.0760
-1.00 -1.00 0.00 0.0550
0.00 -1.00 1.00 0.0110
0.00 1.00 -1.00 0.0930
0.00 1.00 0.00 0.1330
-1.00 1.00 0.00 0.0440
0.00 0.00 1.00 0.0280
1.00 0.00 -1.00 0.0640
-1.00 0.00 1.00 0.0550

loop_
_geom_angle_atom_site_label_1
_geom_angle_atom_site_label_2
_geom_angle_atom_site_label_3
_geom_angle
_geom_angle_site_symmetry_1
_geom_angle_site_symmetry_3
_geom_angle_publ_flag
C12_1 C1_1 C2_1 118.1(3) . . ?
C12_1 C1_1 Al1_2 135.4(3) . . ?
C2_1 C1_1 Al1_2 106.3(2) . . ?
C9_1 C2_1 C1_1 119.9(3) . . ?
C9_1 C2_1 C3_1 122.5(3) . . ?
C1_1 C2_1 C3_1 117.6(3) . . ?
C8_1 C3_1 C4_1 120.1(3) . . ?
C8_1 C3_1 C2_1 123.2(3) . . ?
C4_1 C3_1 C2_1 116.7(3) . . ?
C5_1 C4_1 C3_1 117.8(3) . . ?
C5_1 C4_1 Al1_2 135.0(2) . . ?
C3_1 C4_1 Al1_2 107.2(2) . . ?
C6_1 C5_1 C4_1 122.1(3) . . ?
C6_1 C5_1 H5_1 118.9 . . ?
C4_1 C5_1 H5_1 118.9 . . ?
C7_1 C6_1 C5_1 119.4(3) . . ?
C7_1 C6_1 H6_1 120.3 . . ?
C5_1 C6_1 H6_1 120.3 . . ?
C6_1 C7_1 C8_1 120.0(3) . . ?
C6_1 C7_1 H7_1 120.0 . . ?
C8_1 C7_1 H7_1 120.0 . . ?
C7_1 C8_1 C3_1 120.6(3) . . ?
C7_1 C8_1 H8_1 119.7 . . ?
C3_1 C8_1 H8_1 119.7 . . ?
C10_1 C9_1 C2_1 120.3(3) . . ?
C10_1 C9_1 H9_1 119.8 . . ?
C2_1 C9_1 H9_1 119.8 . . ?
C11_1 C10_1 C9_1 120.6(3) . . ?
C11_1 C10_1 H10_1 119.7 . . ?
C9_1 C10_1 H10_1 119.7 . . ?
C10_1 C11_1 C12_1 119.6(3) . . ?
C10_1 C11_1 H11_1 120.2 . . ?
C12_1 C11_1 H11_1 120.2 . . ?
C1_1 C12_1 C11_1 121.4(3) . . ?
C1_1 C12_1 H12_1 119.3 . . ?
C11_1 C12_1 H12_1 119.3 . . ?
N1_3 Al1_2 C4_1 107.03(12) . . ?
N1_3 Al1_2 C1_1 111.18(12) . . ?
C4_1 Al1_2 C1_1 91.09(13) . . ?
N1_3 Al1_2 Br1_2 104.60(8) . . ?
C4_1 Al1_2 Br1_2 121.77(9) . . ?
C1_1 Al1_2 Br1_2 120.45(9) . . ?
C1_3 N1_3 C5_3 116.1(3) . . ?
C1_3 N1_3 Al1_2 123.3(2) . . ?
C5_3 N1_3 Al1_2 120.4(2) . . ?
N1_3 C1_3 C2_3 124.2(3) . . ?
N1_3 C1_3 H1_3 117.9 . . ?
C2_3 C1_3 H1_3 117.9 . . ?
C3_3 N2_3 C6_3 120.8(3) . . ?
C3_3 N2_3 C7_3 120.2(3) . . ?
C6_3 N2_3 C7_3 119.0(3) . . ?
N2_3 C3_3 C4_3 122.2(3) . . ?
N2_3 C3_3 C2_3 121.8(3) . . ?
C4_3 C3_3 C2_3 116.0(3) . . ?
C5_3 C4_3 C3_3 120.4(3) . . ?
C5_3 C4_3 H4_3 119.8 . . ?
C3_3 C4_3 H4_3 119.8 . . ?
C4_3 C5_3 N1_3 123.7(3) . . ?
C4_3 C5_3 H5_3 118.2 . . ?
N1_3 C5_3 H5_3 118.2 . . ?
N2_3 C6_3 H6A_3 109.5 . . ?
N2_3 C6_3 H6B_3 109.5 . . ?
H6A_3 C6_3 H6B_3 109.5 . . ?
N2_3 C6_3 H6C_3 109.5 . . ?
H6A_3 C6_3 H6C_3 109.5 . . ?
H6B_3 C6_3 H6C_3 109.5 . . ?
N2_3 C7_3 H7A_3 109.5 . . ?
N2_3 C7_3 H7B_3 109.5 . . ?
H7A_3 C7_3 H7B_3 109.5 . . ?
N2_3 C7_3 H7C_3 109.5 . . ?
H7A_3 C7_3 H7C_3 109.5 . . ?
H7B_3 C7_3 H7C_3 109.5 . . ?
C1_3 C2_3 C3_3 119.8(3) . . ?
C1_3 C2_3 H2_3 120.1 . . ?
C3_3 C2_3 H2_3 120.1 . . ?

loop_
_geom_bond_atom_site_label_1
_geom_bond_atom_site_label_2
_geom_bond_distance
_geom_bond_site_symmetry_2
_geom_bond_publ_flag
C1_1 C12_1 1.400(4) . ?
C1_1 C2_1 1.418(4) . ?
C1_1 Al1_2 1.966(3) . ?
C2_1 C9_1 1.409(4) . ?
C2_1 C3_1 1.502(4) . ?
C3_1 C8_1 1.394(4) . ?
C3_1 C4_1 1.419(4) . ?
C4_1 C5_1 1.394(4) . ?
C4_1 Al1_2 1.953(3) . ?
C5_1 C6_1 1.393(5) . ?
C5_1 H5_1 0.9500 . ?
C6_1 C7_1 1.387(5) . ?
C6_1 H6_1 0.9500 . ?
C7_1 C8_1 1.394(5) . ?
C7_1 H7_1 0.9500 . ?
C8_1 H8_1 0.9500 . ?
C9_1 C10_1 1.383(5) . ?
C9_1 H9_1 0.9500 . ?
C10_1 C11_1 1.382(5) . ?
C10_1 H10_1 0.9500 . ?
C11_1 C12_1 1.402(4) . ?
C11_1 H11_1 0.9500 . ?
C12_1 H12_1 0.9500 . ?
Al1_2 N1_3 1.943(3) . ?
Al1_2 Br1_2 2.3607(9) . ?
N1_3 C1_3 1.351(4) . ?
N1_3 C5_3 1.363(4) . ?
C1_3 C2_3 1.364(4) . ?
C1_3 H1_3 0.9500 . ?
N2_3 C3_3 1.349(4) . ?
N2_3 C6_3 1.460(4) . ?
N2_3 C7_3 1.464(4) . ?
C3_3 C4_3 1.406(4) . ?
C3_3 C2_3 1.419(4) . ?
C4_3 C5_3 1.362(4) . ?
C4_3 H4_3 0.9500 . ?
C5_3 H5_3 0.9500 . ?
C6_3 H6A_3 0.9800 . ?
C6_3 H6B_3 0.9800 . ?
C6_3 H6C_3 0.9800 . ?
C7_3 H7A_3 0.9800 . ?
C7_3 H7B_3 0.9800 . ?
C7_3 H7C_3 0.9800 . ?
C2_3 H2_3 0.9500 . ?

loop_
_geom_torsion_atom_site_label_1
_geom_torsion_atom_site_label_2
_geom_torsion_atom_site_label_3
_geom_torsion_atom_site_label_4
_geom_torsion
_geom_torsion_site_symmetry_1
_geom_torsion_site_symmetry_2
_geom_torsion_site_symmetry_3
_geom_torsion_site_symmetry_4
_geom_torsion_publ_flag
C12_1 C1_1 C2_1 C9_1 -2.6(4) . . . . ?
Al1_2 C1_1 C2_1 C9_1 173.1(2) . . . . ?
C12_1 C1_1 C2_1 C3_1 176.8(3) . . . . ?
Al1_2 C1_1 C2_1 C3_1 -7.4(3) . . . . ?
C9_1 C2_1 C3_1 C8_1 2.3(5) . . . . ?
C1_1 C2_1 C3_1 C8_1 -177.1(3) . . . . ?
C9_1 C2_1 C3_1 C4_1 179.9(3) . . . . ?
C1_1 C2_1 C3_1 C4_1 0.5(4) . . . . ?
C8_1 C3_1 C4_1 C5_1 1.8(4) . . . . ?
C2_1 C3_1 C4_1 C5_1 -175.9(3) . . . . ?
C8_1 C3_1 C4_1 Al1_2 -175.5(2) . . . . ?
C2_1 C3_1 C4_1 Al1_2 6.8(3) . . . . ?
C3_1 C4_1 C5_1 C6_1 -0.4(5) . . . . ?
Al1_2 C4_1 C5_1 C6_1 176.0(3) . . . . ?
C4_1 C5_1 C6_1 C7_1 -1.2(5) . . . . ?
C5_1 C6_1 C7_1 C8_1 1.5(5) . . . . ?
C6_1 C7_1 C8_1 C3_1 -0.1(5) . . . . ?
C4_1 C3_1 C8_1 C7_1 -1.5(5) . . . . ?
C2_1 C3_1 C8_1 C7_1 176.0(3) . . . . ?
C1_1 C2_1 C9_1 C10_1 1.3(5) . . . . ?
C3_1 C2_1 C9_1 C10_1 -178.1(3) . . . . ?
C2_1 C9_1 C10_1 C11_1 1.3(5) . . . . ?
C9_1 C10_1 C11_1 C12_1 -2.5(5) . . . . ?
C2_1 C1_1 C12_1 C11_1 1.4(4) . . . . ?
Al1_2 C1_1 C12_1 C11_1 -172.8(2) . . . . ?
C10_1 C11_1 C12_1 C1_1 1.1(5) . . . . ?
C5_3 N1_3 C1_3 C2_3 -1.5(4) . . . . ?
Al1_2 N1_3 C1_3 C2_3 172.8(2) . . . . ?
C6_3 N2_3 C3_3 C4_3 -176.6(3) . . . . ?
C7_3 N2_3 C3_3 C4_3 1.7(4) . . . . ?
C6_3 N2_3 C3_3 C2_3 3.8(4) . . . . ?
C7_3 N2_3 C3_3 C2_3 -178.0(3) . . . . ?
N2_3 C3_3 C4_3 C5_3 179.4(3) . . . . ?
C2_3 C3_3 C4_3 C5_3 -1.0(4) . . . . ?
C3_3 C4_3 C5_3 N1_3 0.3(5) . . . . ?
C1_3 N1_3 C5_3 C4_3 1.0(4) . . . . ?
Al1_2 N1_3 C5_3 C4_3 -173.5(2) . . . . ?
N1_3 C1_3 C2_3 C3_3 0.8(5) . . . . ?
N2_3 C3_3 C2_3 C1_3 -179.9(3) . . . . ?
C4_3 C3_3 C2_3 C1_3 0.5(4) . . . . ?
